data_1574849
loop_
_publ_author_name
'Nguyen, Tri Minh'
'Tawfik, Sherif Abdulkader'
'Tran, Truyen'
'Gupta, Sunil'
'Rana, Santu'
'Venkatesh, Svetha'

_publ_section_title
;
 The search for superionic solid-state electrolytes using a
 physics-informed generative model.
;
_journal_issue 17
_journal_name_full 'Materials horizons'
_journal_page_first 6945
_journal_page_last 6955
_journal_paper_doi 10.1039/d5mh00767d
_journal_volume 12
_journal_year 2025
_chemical_formula_structural NaI
_chemical_formula_sum 'I6 Na6'
_space_group_IT_number 1
_space_group_name_Hall 'P 1'
_space_group_name_H-M_alt 'P 1'
_symmetry_Int_Tables_number 1
_symmetry_space_group_name_H-M 'P 1'
_audit_update_record
;
2025-04-08 deposited with the CCDC.	2025-06-06 downloaded from the CCDC.
;
_cell_angle_alpha 89.99999500
_cell_angle_beta 89.99998641
_cell_angle_gamma 120.01955812
_cell_formula_units_Z 6
_cell_length_a 8.93135060
_cell_length_b 8.93269682
_cell_length_c 7.96215760
_cell_volume 550.016
_cod_data_source_file d5mh00767d2.cif
_cod_data_source_block NaI
_cod_depositor_comments 'Adding full bibliography for 1574820--1574854.cif.'
_cod_original_cell_volume 550.01623460
_cod_original_formula_sum 'Na6 I6'
_cod_database_code 1574849

loop_
_symmetry_equiv_pos_site_id
_symmetry_equiv_pos_as_xyz
1 'x, y, z'

loop_
_atom_site_type_symbol
_atom_site_label
_atom_site_symmetry_multiplicity
_atom_site_fract_x
_atom_site_fract_y
_atom_site_fract_z
_atom_site_occupancy
Na Na0 1 0.00031859 0.33329813 0.53133496 1
Na Na1 1 0.66703566 0.00029067 0.03132700 1
Na Na2 1 0.33296422 -0.00029069 0.53132694 1
Na Na3 1 0.33320701 0.33287983 0.03133285 1
Na Na4 1 0.66679285 0.66712009 0.53133289 1
Na Na5 1 -0.00031860 0.66670186 0.03133514 1
I I6 1 0.33305207 -0.00061892 0.92226748 1
I I7 1 0.33359039 0.33302603 0.42224957 1
I I8 1 0.66640962 0.66697392 0.92224962 1
I I9 1 -0.00062227 0.66639412 0.42225598 1
I I10 1 0.00062243 0.33360591 0.92225561 1
I I11 1 0.66694803 0.00061905 0.42226752 1
